data_1574157
loop_
_publ_author_name
'Nasrullah, Ayu Afiqah'
'Zander, Edgar'
'Dankert, Fabian'
'Petrov, Andrey'
'Surkau, Jonas'
'Bar\'ath, Eszter'
'Hering-Junghans, Christian'

_publ_section_title
;
 Coordination isomerism in dioxophosphorane cyanides
;
_journal_issue 16
_journal_name_full 'Chemical Science'
_journal_page_first 6909
_journal_page_last 6917
_journal_paper_doi 10.1039/D4SC07636B
_journal_volume 16
_journal_year 2025
_chemical_formula_moiety 'C43 H61 K N O8 P, 2(C7 H8)'
_chemical_formula_sum 'C57 H77 K N O8 P'
_chemical_formula_weight 974.26
_space_group_crystal_system triclinic
_space_group_IT_number 2
_space_group_name_Hall '-P 1'
_space_group_name_H-M_alt 'P -1'
_atom_sites_solution_hydrogens geom
_audit_creation_date 2024-10-15
_audit_creation_method
;
Olex2 1.5
(compiled 2022.04.07 svn.rca3783a0 for OlexSys, GUI svn.r6498)
;
_audit_update_record
;
2024-11-07 deposited with the CCDC.	2025-03-10 downloaded from the CCDC.
;
_cell_angle_alpha 98.680(2)
_cell_angle_beta 90.422(2)
_cell_angle_gamma 110.288(2)
_cell_formula_units_Z 2
_cell_length_a 10.4129(4)
_cell_length_b 14.6924(6)
_cell_length_c 19.2865(8)
_cell_measurement_reflns_used 9916
_cell_measurement_temperature 150.00
_cell_measurement_theta_max 2.32
_cell_measurement_theta_min 66.51
_cell_volume 2730.22(19)
_computing_molecular_graphics 'Olex2 1.5 (Dolomanov et al., 2009)'
_computing_publication_material 'Olex2 1.5 (Dolomanov et al., 2009)'
_computing_structure_refinement 'SHELXL 2019/3 (Sheldrick, 2015)'
_computing_structure_solution 'SHELXT 2014/4 (Sheldrick, 2014)'
_diffrn_ambient_temperature 150.00
_diffrn_measured_fraction_theta_full 0.998
_diffrn_measured_fraction_theta_max 0.998
_diffrn_measurement_device_type 'Bruker APEX-II CCD'
_diffrn_measurement_method '\f and \w scans'
_diffrn_radiation_source microfocus
_diffrn_radiation_type CuK\a
_diffrn_radiation_wavelength 1.54178
_diffrn_reflns_av_R_equivalents 0.0482
_diffrn_reflns_av_unetI/netI 0.0353
_diffrn_reflns_Laue_measured_fraction_full 0.998
_diffrn_reflns_Laue_measured_fraction_max 0.998
_diffrn_reflns_limit_h_max 12
_diffrn_reflns_limit_h_min -12
_diffrn_reflns_limit_k_max 17
_diffrn_reflns_limit_k_min -17
_diffrn_reflns_limit_l_max 22
_diffrn_reflns_limit_l_min -22
_diffrn_reflns_number 55387
_diffrn_reflns_point_group_measured_fraction_full 0.998
_diffrn_reflns_point_group_measured_fraction_max 0.998
_diffrn_reflns_theta_full 66.630
_diffrn_reflns_theta_max 66.630
_diffrn_reflns_theta_min 2.322
_exptl_absorpt_coefficient_mu 1.543
_exptl_absorpt_correction_T_max 0.8642
_exptl_absorpt_correction_T_min 0.7679
_exptl_absorpt_correction_type multi-scan
_exptl_absorpt_process_details 'SADABS 2014/5'
_exptl_crystal_colour colourless
_exptl_crystal_density_diffrn 1.185
_exptl_crystal_description block
_exptl_crystal_F_000 1048
_exptl_crystal_size_max 0.25
_exptl_crystal_size_mid 0.14
_exptl_crystal_size_min 0.02
_refine_diff_density_max 0.403
_refine_diff_density_min -0.217
_refine_diff_density_rms 0.043
_refine_ls_extinction_method none
_refine_ls_goodness_of_fit_ref 1.022
_refine_ls_hydrogen_treatment constr
_refine_ls_matrix_type full
_refine_ls_number_parameters 683
_refine_ls_number_reflns 9646
_refine_ls_number_restraints 15
_refine_ls_restrained_S_all 1.022
_refine_ls_R_factor_all 0.0452
_refine_ls_R_factor_gt 0.0365
_refine_ls_shift/su_max 0.001
_refine_ls_shift/su_mean 0.000
_refine_ls_structure_factor_coef Fsqd
_refine_ls_weighting_details 'w=1/[\s^2^(Fo^2^)+(0.0574P)^2^+0.3910P] where P=(Fo^2^+2Fc^2^)/3'
_refine_ls_weighting_scheme calc
_refine_ls_wR_factor_gt 0.0906
_refine_ls_wR_factor_ref 0.0974
_reflns_Friedel_coverage 0.000
_reflns_number_gt 8242
_reflns_number_total 9646
_reflns_threshold_expression 'I > 2\s(I)'
_cod_data_source_file d4sc07636b3.cif
_cod_data_source_block ax2705abs_a-cn_DippTerPO2_CN_NC_K_18-c-6_cmpd2O2
_cod_depositor_comments 'Adding full bibliography for 1574150--1574157.cif.'
_cod_database_code 1574157
_shelx_shelxl_version_number 2019/3
_shelx_space_group_comment
;
The symmetry employed for this shelxl refinement is uniquely defined
by the following loop, which should always be used as a source of
symmetry information in preference to the above space-group names.
They are only intended as comments.
;
_shelx_estimated_absorpt_t_max 0.970
_shelx_estimated_absorpt_t_min 0.699
_olex2_refinement_description
;
1. Shared sites
{C31, N1A}
{N1, C31A}
2. Uiso/Uaniso restraints and constraints
Uanis(C31) = Uanis(N1A)
Uanis(N1) = Uanis(C31A)
Uanis(C50A) = Uanis(C50B)
3. Same fragment restrains
{C44A, C45A, C46A, C47A, C48A, C49A, C50A} sigma for 1-2: 0.02, 1-3: 0.04
as in
{C44B, C45B, C46B, C47B, C48B, C49B, C50B}
4. Others
 Sof(C44B)=Sof(C45B)=Sof(H45B)=Sof(C46B)=Sof(H46B)=Sof(C47B)=Sof(H47B)=
 Sof(C48B)=Sof(H48B)=Sof(C49B)=Sof(H49B)=Sof(C50B)=Sof(H50D)=Sof(H50E)=
 Sof(H50F)=1-FVAR(1)
 Sof(C44A)=Sof(C45A)=Sof(H45A)=Sof(C46A)=Sof(H46A)=Sof(C47A)=Sof(H47A)=
 Sof(C48A)=Sof(H48A)=Sof(C49A)=Sof(H49A)=Sof(C50A)=Sof(H50A)=Sof(H50B)=
 Sof(H50C)=FVAR(1)
 Sof(N1A)=Sof(C31A)=1-FVAR(2)
 Sof(C31)=Sof(N1)=FVAR(2)
5.a Ternary CH refined with riding coordinates:
 C13(H13), C16(H16), C25(H25), C28(H28)
5.b Secondary CH2 refined with riding coordinates:
 C32(H32A,H32B), C33(H33A,H33B), C34(H34A,H34B), C35(H35A,H35B), C36(H36A,
 H36B), C37(H37A,H37B), C38(H38A,H38B), C39(H39A,H39B), C40(H40A,H40B),
 C41(H41A,H41B), C42(H42A,H42B), C43(H43A,H43B)
5.c Aromatic/amide H refined with riding coordinates:
 C3(H3), C4(H4), C5(H5), C9(H9), C10(H10), C11(H11), C21(H21), C22(H22),
 C23(H23), C45A(H45A), C46A(H46A), C47A(H47A), C48A(H48A), C49A(H49A),
 C45B(H45B), C46B(H46B), C47B(H47B), C48B(H48B), C49B(H49B), C52(H52), C53(H53),
  C54(H54), C55(H55), C56(H56)
5.d Idealised Me refined as rotating group:
 C14(H14A,H14B,H14C), C15(H15A,H15B,H15C), C17(H17A,H17B,H17C), C18(H18A,H18B,
 H18C), C26(H26A,H26B,H26C), C27(H27A,H27B,H27C), C29(H29A,H29B,H29C), C30(H30A,
 H30B,H30C), C50A(H50A,H50B,H50C), C50B(H50D,H50E,H50F), C57(H57A,H57B,H57C)
;
_olex2_submission_special_instructions 'No special instructions were received'

loop_
_space_group_symop_operation_xyz
'x, y, z'
'-x, -y, -z'

loop_
_atom_site_label
_atom_site_type_symbol
_atom_site_fract_x
_atom_site_fract_y
_atom_site_fract_z
_atom_site_U_iso_or_equiv
_atom_site_adp_type
_atom_site_occupancy
_atom_site_site_symmetry_order
_atom_site_calc_flag
_atom_site_refinement_flags_posn
_atom_site_refinement_flags_adp
_atom_site_refinement_flags_occupancy
_atom_site_disorder_assembly
_atom_site_disorder_group
C1 C 0.14609(12) 0.25064(9) 0.72399(7) 0.0205(3) Uani 1 1 d . . . . .
C2 C 0.14555(13) 0.19315(10) 0.77659(7) 0.0229(3) Uani 1 1 d . . . . .
C3 C 0.15802(14) 0.10130(10) 0.75782(7) 0.0254(3) Uani 1 1 d . . . . .
H3 H 0.158311 0.062847 0.793205 0.030 Uiso 1 1 calc R U . . .
C4 C 0.16999(14) 0.06513(10) 0.68862(8) 0.0262(3) Uani 1 1 d . . . . .
H4 H 0.173992 0.001121 0.676321 0.031 Uiso 1 1 calc R U . . .
C5 C 0.17609(13) 0.12283(10) 0.63749(7) 0.0239(3) Uani 1 1 d . . . . .
H5 H 0.186840 0.098592 0.590198 0.029 Uiso 1 1 calc R U . . .
C6 C 0.16673(12) 0.21606(10) 0.65407(7) 0.0207(3) Uani 1 1 d . . . . .
C7 C 0.13998(15) 0.22502(10) 0.85425(7) 0.0250(3) Uani 1 1 d . . . . .
C8 C 0.01776(16) 0.18595(11) 0.88694(8) 0.0286(3) Uani 1 1 d . . . . .
C9 C 0.01892(17) 0.20785(12) 0.96008(8) 0.0341(3) Uani 1 1 d . . . . .
H9 H -0.062912 0.181054 0.983036 0.041 Uiso 1 1 calc R U . . .
C10 C 0.13755(18) 0.26796(13) 0.99944(8) 0.0370(4) Uani 1 1 d . . . . .
H10 H 0.137088 0.281750 1.049150 0.044 Uiso 1 1 calc R U . . .
C11 C 0.25725(17) 0.30818(12) 0.96643(8) 0.0343(3) Uani 1 1 d . . . . .
H11 H 0.337956 0.350258 0.993854 0.041 Uiso 1 1 calc R U . . .
C12 C 0.26107(15) 0.28787(11) 0.89370(8) 0.0285(3) Uani 1 1 d . . . . .
C13 C -0.11560(16) 0.12132(12) 0.84487(8) 0.0330(3) Uani 1 1 d . . . . .
H13 H -0.103081 0.130461 0.794707 0.040 Uiso 1 1 calc R U . . .
C14 C -0.23719(18) 0.15169(16) 0.86817(9) 0.0450(4) Uani 1 1 d . . . . .
H14A H -0.316433 0.116508 0.834698 0.067 Uiso 1 1 calc R U . . .
H14B H -0.212605 0.222706 0.869727 0.067 Uiso 1 1 calc R U . . .
H14C H -0.260365 0.135284 0.914991 0.067 Uiso 1 1 calc R U . . .
C15 C -0.1485(2) 0.01235(14) 0.84724(10) 0.0469(4) Uani 1 1 d . . . . .
H15A H -0.074227 -0.007936 0.827540 0.070 Uiso 1 1 calc R U . . .
H15B H -0.234721 -0.026205 0.819630 0.070 Uiso 1 1 calc R U . . .
H15C H -0.157523 0.001139 0.896074 0.070 Uiso 1 1 calc R U . . .
C16 C 0.39361(16) 0.33251(12) 0.85836(8) 0.0327(3) Uani 1 1 d . . . . .
H16 H 0.366958 0.337947 0.809651 0.039 Uiso 1 1 calc R U . . .
C17 C 0.47753(18) 0.26473(16) 0.85118(10) 0.0462(4) Uani 1 1 d . . . . .
H17A H 0.503820 0.256179 0.897990 0.069 Uiso 1 1 calc R U . . .
H17B H 0.560261 0.293981 0.826688 0.069 Uiso 1 1 calc R U . . .
H17C H 0.422293 0.200604 0.824249 0.069 Uiso 1 1 calc R U . . .
C18 C 0.48005(19) 0.43607(15) 0.89440(10) 0.0499(4) Uani 1 1 d . . . . .
H18A H 0.422918 0.477152 0.900124 0.075 Uiso 1 1 calc R U . . .
H18B H 0.556272 0.464549 0.865581 0.075 Uiso 1 1 calc R U . . .
H18C H 0.516470 0.432987 0.940647 0.075 Uiso 1 1 calc R U . . .
C19 C 0.19274(13) 0.27516(10) 0.59483(7) 0.0213(3) Uani 1 1 d . . . . .
C20 C 0.32828(14) 0.33593(10) 0.58697(7) 0.0238(3) Uani 1 1 d . . . . .
C21 C 0.35550(14) 0.38424(10) 0.52912(8) 0.0274(3) Uani 1 1 d . . . . .
H21 H 0.446532 0.425860 0.523656 0.033 Uiso 1 1 calc R U . . .
C22 C 0.25208(16) 0.37270(11) 0.47931(8) 0.0298(3) Uani 1 1 d . . . . .
H22 H 0.272398 0.406039 0.439985 0.036 Uiso 1 1 calc R U . . .
C23 C 0.11875(15) 0.31229(11) 0.48704(7) 0.0272(3) Uani 1 1 d . . . . .
H23 H 0.048135 0.304409 0.452735 0.033 Uiso 1 1 calc R U . . .
C24 C 0.08713(14) 0.26299(10) 0.54457(7) 0.0231(3) Uani 1 1 d . . . . .
C25 C 0.44503(14) 0.35072(11) 0.64043(8) 0.0277(3) Uani 1 1 d . . . . .
H25 H 0.408736 0.303815 0.674181 0.033 Uiso 1 1 calc R U . . .
C26 C 0.56557(17) 0.32898(14) 0.60661(10) 0.0412(4) Uani 1 1 d . . . . .
H26A H 0.532510 0.263132 0.578234 0.062 Uiso 1 1 calc R U . . .
H26B H 0.633029 0.332000 0.643394 0.062 Uiso 1 1 calc R U . . .
H26C H 0.608543 0.377851 0.576478 0.062 Uiso 1 1 calc R U . . .
C27 C 0.49389(16) 0.45485(13) 0.68230(9) 0.0398(4) Uani 1 1 d . . . . .
H27A H 0.561330 0.460521 0.719922 0.060 Uiso 1 1 calc R U . . .
H27B H 0.415440 0.468644 0.702818 0.060 Uiso 1 1 calc R U . . .
H27C H 0.536250 0.502198 0.651010 0.060 Uiso 1 1 calc R U . . .
C28 C -0.05987(14) 0.19648(10) 0.55095(7) 0.0253(3) Uani 1 1 d . . . . .
H28 H -0.064515 0.174391 0.597740 0.030 Uiso 1 1 calc R U . . .
C29 C -0.16169(16) 0.24968(12) 0.54789(10) 0.0382(4) Uani 1 1 d . . . . .
H29A H -0.131171 0.310419 0.582354 0.057 Uiso 1 1 calc R U . . .
H29B H -0.252471 0.207092 0.558681 0.057 Uiso 1 1 calc R U . . .
H29C H -0.166847 0.265699 0.500673 0.057 Uiso 1 1 calc R U . . .
C30 C -0.10211(17) 0.10516(12) 0.49465(9) 0.0385(4) Uani 1 1 d . . . . .
H30A H -0.100343 0.124610 0.448142 0.058 Uiso 1 1 calc R U . . .
H30B H -0.195065 0.062002 0.501754 0.058 Uiso 1 1 calc R U . . .
H30C H -0.038109 0.070087 0.497792 0.058 Uiso 1 1 calc R U . . .
C31 C -0.06927(15) 0.31876(10) 0.74041(8) 0.0341(4) Uani 0.37(2) 1 d . . P A 3
N1 N -0.18736(17) 0.29546(14) 0.73768(11) 0.0478(5) Uani 0.37(2) 1 d . . P A 3
C32 C 0.57718(17) 0.74211(14) 0.87452(9) 0.0408(4) Uani 1 1 d . . . . .
H32A H 0.668803 0.794012 0.885428 0.049 Uiso 1 1 calc R U . . .
H32B H 0.586716 0.677593 0.875625 0.049 Uiso 1 1 calc R U . . .
C33 C 0.48022(19) 0.75880(14) 0.92746(9) 0.0424(4) Uani 1 1 d . . . . .
H33A H 0.520447 0.765879 0.975511 0.051 Uiso 1 1 calc R U . . .
H33B H 0.463451 0.820041 0.922944 0.051 Uiso 1 1 calc R U . . .
C34 C 0.2603(2) 0.68626(16) 0.96690(9) 0.0468(4) Uani 1 1 d . . . . .
H34A H 0.244260 0.748925 0.967270 0.056 Uiso 1 1 calc R U . . .
H34B H 0.298560 0.686699 1.014144 0.056 Uiso 1 1 calc R U . . .
C35 C 0.12709(19) 0.60128(15) 0.94982(9) 0.0428(4) Uani 1 1 d . . . . .
H35A H 0.144655 0.538659 0.940174 0.051 Uiso 1 1 calc R U . . .
H35B H 0.068098 0.598638 0.990034 0.051 Uiso 1 1 calc R U . . .
C36 C -0.06566(17) 0.53668(13) 0.86954(9) 0.0375(3) Uani 1 1 d . . . . .
H36A H -0.127998 0.532687 0.908392 0.045 Uiso 1 1 calc R U . . .
H36B H -0.049780 0.473503 0.859077 0.045 Uiso 1 1 calc R U . . .
C37 C -0.12900(17) 0.55523(14) 0.80579(9) 0.0412(4) Uani 1 1 d . . . . .
H37A H -0.219039 0.502561 0.791918 0.049 Uiso 1 1 calc R U . . .
H37B H -0.143650 0.618871 0.816039 0.049 Uiso 1 1 calc R U . . .
C38 C -0.09574(16) 0.56420(13) 0.68508(9) 0.0360(3) Uani 1 1 d . . . . .
H38A H -0.097923 0.631206 0.686015 0.043 Uiso 1 1 calc R U . . .
H38B H -0.190833 0.516630 0.676048 0.043 Uiso 1 1 calc R U . . .
C39 C -0.00847(16) 0.54238(11) 0.62830(8) 0.0323(3) Uani 1 1 d . . . . .
H39A H -0.000550 0.477488 0.629904 0.039 Uiso 1 1 calc R U . . .
H39B H -0.051523 0.539968 0.581794 0.039 Uiso 1 1 calc R U . . .
C40 C 0.21570(17) 0.59066(12) 0.59103(8) 0.0327(3) Uani 1 1 d . . . . .
H40A H 0.181444 0.583675 0.541788 0.039 Uiso 1 1 calc R U . . .
H40B H 0.220900 0.526828 0.598592 0.039 Uiso 1 1 calc R U . . .
C41 C 0.35538(17) 0.66895(12) 0.60413(8) 0.0349(3) Uani 1 1 d . . . . .
H41A H 0.415294 0.657307 0.566804 0.042 Uiso 1 1 calc R U . . .
H41B H 0.348285 0.734259 0.603318 0.042 Uiso 1 1 calc R U . . .
C42 C 0.54851(17) 0.73614(13) 0.68458(9) 0.0374(3) Uani 1 1 d . . . . .
H42A H 0.547502 0.803708 0.687222 0.045 Uiso 1 1 calc R U . . .
H42B H 0.606197 0.724600 0.646079 0.045 Uiso 1 1 calc R U . . .
C43 C 0.60678(16) 0.72510(13) 0.75307(9) 0.0385(4) Uani 1 1 d . . . . .
H43A H 0.607700 0.657528 0.750530 0.046 Uiso 1 1 calc R U . . .
H43B H 0.702236 0.771878 0.762818 0.046 Uiso 1 1 calc R U . . .
C44A C 0.2361(6) 0.9576(4) 0.8895(3) 0.0447(13) Uani 0.803(4) 1 d D . P B 1
C45A C 0.1287(7) 0.8819(6) 0.8563(4) 0.0578(17) Uani 0.803(4) 1 d D . P B 1
H45A H 0.041096 0.867603 0.875006 0.069 Uiso 0.803(4) 1 calc R U P B 1
C46A C 0.1441(6) 0.8235(3) 0.7941(3) 0.0671(12) Uani 0.803(4) 1 d D . P B 1
H46A H 0.068887 0.767868 0.772624 0.081 Uiso 0.803(4) 1 calc R U P B 1
C47A C 0.2691(9) 0.8480(6) 0.7648(3) 0.073(2) Uani 0.803(4) 1 d D . P B 1
H47A H 0.278953 0.811157 0.721581 0.088 Uiso 0.803(4) 1 calc R U P B 1
C48A C 0.3784(6) 0.9244(4) 0.7973(3) 0.0686(12) Uani 0.803(4) 1 d D . P B 1
H48A H 0.465370 0.939765 0.777733 0.082 Uiso 0.803(4) 1 calc R U P B 1
C49A C 0.3625(4) 0.9792(3) 0.8585(2) 0.0561(9) Uani 0.803(4) 1 d D . P B 1
H49A H 0.439181 1.033340 0.880557 0.067 Uiso 0.803(4) 1 calc R U P B 1
C50A C 0.2236(4) 1.0239(2) 0.95401(15) 0.0682(8) Uani 0.803(4) 1 d D . P B 1
H50A H 0.134256 0.994575 0.973015 0.102 Uiso 0.803(4) 1 calc R U P B 1
H50B H 0.231571 1.088005 0.942001 0.102 Uiso 0.803(4) 1 calc R U P B 1
H50C H 0.296859 1.032431 0.989285 0.102 Uiso 0.803(4) 1 calc R U P B 1
C44B C 0.2740(18) 0.9557(16) 0.8794(8) 0.038(6) Uani 0.197(4) 1 d D . P B 2
C45B C 0.3537(17) 0.9367(14) 0.8303(9) 0.064(5) Uani 0.197(4) 1 d D . P B 2
H45B H 0.450324 0.968902 0.837205 0.077 Uiso 0.197(4) 1 calc R U P B 2
C46B C 0.2986(18) 0.871(2) 0.7690(11) 0.069(9) Uani 0.197(4) 1 d D . P B 2
H46B H 0.357442 0.859354 0.734001 0.083 Uiso 0.197(4) 1 calc R U P B 2
C47B C 0.1592(19) 0.8214(10) 0.7586(8) 0.053(4) Uani 0.197(4) 1 d D . P B 2
H47B H 0.122863 0.777614 0.715888 0.063 Uiso 0.197(4) 1 calc R U P B 2
C48B C 0.0715(13) 0.8344(11) 0.8089(10) 0.060(4) Uani 0.197(4) 1 d D . P B 2
H48B H -0.025375 0.804911 0.801356 0.072 Uiso 0.197(4) 1 calc R U P B 2
C49B C 0.135(2) 0.893(2) 0.8713(14) 0.078(12) Uani 0.197(4) 1 d D . P B 2
H49B H 0.081115 0.891937 0.911150 0.093 Uiso 0.197(4) 1 calc R U P B 2
C50B C 0.3354(17) 1.0238(9) 0.9464(6) 0.0682(8) Uani 0.197(4) 1 d D . P B 2
H50D H 0.433645 1.034700 0.951217 0.102 Uiso 0.197(4) 1 calc R U P B 2
H50E H 0.290115 0.994590 0.986226 0.102 Uiso 0.197(4) 1 calc R U P B 2
H50F H 0.322870 1.086769 0.945791 0.102 Uiso 0.197(4) 1 calc R U P B 2
C51 C 0.58249(18) 0.99638(16) 0.61841(10) 0.0463(4) Uani 1 1 d . . . . .
C52 C 0.5677(2) 0.91863(17) 0.56287(10) 0.0593(6) Uani 1 1 d . . . . .
H52 H 0.488225 0.894496 0.531399 0.071 Uiso 1 1 calc R U . . .
C53 C 0.6685(3) 0.87730(15) 0.55403(11) 0.0626(7) Uani 1 1 d . . . . .
H53 H 0.657998 0.825120 0.516265 0.075 Uiso 1 1 calc R U . . .
C54 C 0.7831(2) 0.91080(16) 0.59910(13) 0.0583(6) Uani 1 1 d . . . . .
H54 H 0.851574 0.881650 0.593001 0.070 Uiso 1 1 calc R U . . .
C55 C 0.79835(19) 0.98572(16) 0.65242(11) 0.0499(4) Uani 1 1 d . . . . .
H55 H 0.878005 1.009092 0.683703 0.060 Uiso 1 1 calc R U . . .
C56 C 0.70055(18) 1.02832(13) 0.66192(9) 0.0396(4) Uani 1 1 d . . . . .
H56 H 0.714360 1.081319 0.699489 0.048 Uiso 1 1 calc R U . . .
C57 C 0.4754(3) 1.0411(3) 0.62932(18) 0.0927(11) Uani 1 1 d . . . . .
H57A H 0.516065 1.107702 0.656086 0.139 Uiso 1 1 calc R U . . .
H57B H 0.402667 1.001038 0.655443 0.139 Uiso 1 1 calc R U . . .
H57C H 0.436669 1.044171 0.583643 0.139 Uiso 1 1 calc R U . . .
O1 O 0.15649(11) 0.41481(8) 0.81880(5) 0.0323(2) Uani 1 1 d . . . . .
O2 O 0.15297(11) 0.42483(8) 0.68834(6) 0.0319(2) Uani 1 1 d . . . . .
O3 O 0.52443(11) 0.74432(9) 0.80718(6) 0.0359(2) Uani 1 1 d . . . . .
O4 O 0.35470(12) 0.67750(9) 0.91587(6) 0.0379(3) Uani 1 1 d . . . . .
O5 O 0.06080(11) 0.61499(9) 0.88954(6) 0.0350(2) Uani 1 1 d . . . . .
O6 O -0.03967(10) 0.55717(9) 0.75052(6) 0.0335(2) Uani 1 1 d . . . . .
O7 O 0.12432(11) 0.61684(7) 0.63777(5) 0.0305(2) Uani 1 1 d . . . . .
O8 O 0.41282(11) 0.66689(8) 0.67086(6) 0.0335(2) Uani 1 1 d . . . . .
P1 P 0.11488(3) 0.36617(2) 0.74549(2) 0.02193(9) Uani 1 1 d . . . . .
K1 K 0.23883(3) 0.60778(2) 0.77710(2) 0.02717(9) Uani 1 1 d . . . . .
N1A N -0.06927(15) 0.31876(10) 0.74041(8) 0.0341(4) Uani 0.63(2) 1 d . . P A 4
C31A C -0.18736(17) 0.29546(14) 0.73768(11) 0.0478(5) Uani 0.63(2) 1 d . . P A 4

loop_
_atom_site_aniso_label
_atom_site_aniso_U_11
_atom_site_aniso_U_22
_atom_site_aniso_U_33
_atom_site_aniso_U_23
_atom_site_aniso_U_13
_atom_site_aniso_U_12
C1 0.0180(6) 0.0214(6) 0.0224(6) 0.0032(5) 0.0011(5) 0.0074(5)
C2 0.0202(6) 0.0275(7) 0.0212(6) 0.0046(5) 0.0014(5) 0.0083(5)
C3 0.0279(7) 0.0277(7) 0.0238(6) 0.0094(5) 0.0022(5) 0.0118(6)
C4 0.0279(7) 0.0233(7) 0.0300(7) 0.0040(5) 0.0028(6) 0.0125(5)
C5 0.0243(6) 0.0262(7) 0.0214(6) 0.0018(5) 0.0021(5) 0.0099(5)
C6 0.0168(5) 0.0240(6) 0.0207(6) 0.0030(5) -0.0007(5) 0.0067(5)
C7 0.0306(7) 0.0270(7) 0.0209(6) 0.0064(5) 0.0020(5) 0.0136(6)
C8 0.0337(7) 0.0318(7) 0.0236(7) 0.0068(6) 0.0040(6) 0.0145(6)
C9 0.0394(8) 0.0416(8) 0.0249(7) 0.0085(6) 0.0088(6) 0.0174(7)
C10 0.0493(9) 0.0468(9) 0.0185(7) 0.0038(6) 0.0031(6) 0.0220(8)
C11 0.0395(8) 0.0394(8) 0.0249(7) 0.0020(6) -0.0033(6) 0.0162(7)
C12 0.0330(7) 0.0317(7) 0.0241(7) 0.0054(6) -0.0003(6) 0.0151(6)
C13 0.0308(7) 0.0398(8) 0.0256(7) 0.0052(6) 0.0067(6) 0.0090(6)
C14 0.0319(8) 0.0633(11) 0.0366(9) 0.0036(8) 0.0069(7) 0.0146(8)
C15 0.0494(10) 0.0400(9) 0.0428(9) 0.0061(7) 0.0064(8) 0.0053(8)
C16 0.0296(7) 0.0412(9) 0.0256(7) 0.0045(6) -0.0030(6) 0.0107(6)
C17 0.0361(8) 0.0634(12) 0.0442(9) 0.0096(8) 0.0032(7) 0.0236(8)
C18 0.0400(9) 0.0505(11) 0.0456(10) 0.0008(8) 0.0030(8) 0.0019(8)
C19 0.0235(6) 0.0218(6) 0.0201(6) 0.0025(5) 0.0029(5) 0.0104(5)
C20 0.0242(6) 0.0237(6) 0.0240(6) 0.0025(5) 0.0028(5) 0.0098(5)
C21 0.0252(6) 0.0270(7) 0.0303(7) 0.0078(6) 0.0065(6) 0.0082(6)
C22 0.0361(8) 0.0312(7) 0.0252(7) 0.0110(6) 0.0064(6) 0.0131(6)
C23 0.0301(7) 0.0297(7) 0.0236(6) 0.0057(5) -0.0009(5) 0.0124(6)
C24 0.0255(6) 0.0235(6) 0.0215(6) 0.0027(5) 0.0017(5) 0.0106(5)
C25 0.0208(6) 0.0319(7) 0.0295(7) 0.0075(6) 0.0006(6) 0.0071(6)
C26 0.0326(8) 0.0490(10) 0.0444(9) -0.0038(8) -0.0061(7) 0.0224(7)
C27 0.0273(7) 0.0465(9) 0.0411(9) -0.0078(7) -0.0048(7) 0.0135(7)
C28 0.0229(6) 0.0287(7) 0.0250(7) 0.0066(5) -0.0001(5) 0.0089(6)
C29 0.0280(7) 0.0360(8) 0.0527(10) 0.0069(7) 0.0023(7) 0.0141(6)
C30 0.0320(8) 0.0312(8) 0.0449(9) -0.0010(7) 0.0036(7) 0.0049(6)
C31 0.0337(8) 0.0298(7) 0.0402(8) 0.0018(6) 0.0033(6) 0.0147(6)
N1 0.0310(9) 0.0482(10) 0.0659(12) 0.0078(8) 0.0028(7) 0.0168(7)
C32 0.0343(8) 0.0430(9) 0.0398(9) 0.0073(7) -0.0095(7) 0.0069(7)
C33 0.0449(9) 0.0433(9) 0.0312(8) 0.0009(7) -0.0094(7) 0.0083(8)
C34 0.0472(10) 0.0670(12) 0.0244(8) -0.0017(8) -0.0007(7) 0.0218(9)
C35 0.0452(9) 0.0593(11) 0.0267(8) 0.0100(7) 0.0058(7) 0.0204(8)
C36 0.0330(8) 0.0411(9) 0.0366(8) 0.0056(7) 0.0102(7) 0.0110(7)
C37 0.0278(7) 0.0527(10) 0.0423(9) 0.0044(8) 0.0060(7) 0.0144(7)
C38 0.0287(7) 0.0406(9) 0.0374(8) 0.0054(7) -0.0073(6) 0.0111(6)
C39 0.0340(7) 0.0298(7) 0.0309(7) 0.0030(6) -0.0102(6) 0.0097(6)
C40 0.0435(8) 0.0338(8) 0.0221(7) 0.0046(6) 0.0025(6) 0.0154(7)
C41 0.0428(8) 0.0378(8) 0.0257(7) 0.0107(6) 0.0077(6) 0.0137(7)
C42 0.0337(8) 0.0373(8) 0.0379(8) 0.0077(7) 0.0103(7) 0.0075(7)
C43 0.0282(7) 0.0381(8) 0.0462(9) 0.0039(7) 0.0030(7) 0.0094(6)
C44A 0.058(4) 0.0408(19) 0.043(2) 0.0209(15) 0.011(2) 0.021(2)
C45A 0.061(4) 0.048(2) 0.064(3) 0.022(2) 0.002(2) 0.014(2)
C46A 0.088(4) 0.0353(15) 0.067(3) 0.0022(19) -0.011(3) 0.0107(17)
C47A 0.125(7) 0.055(3) 0.056(3) 0.0105(17) 0.023(3) 0.052(4)
C48A 0.073(3) 0.066(3) 0.084(3) 0.022(3) 0.020(3) 0.041(2)
C49A 0.056(2) 0.0510(19) 0.065(2) 0.0151(18) -0.0025(18) 0.0215(17)
C50A 0.103(2) 0.0571(16) 0.0432(13) 0.0094(11) 0.0074(15) 0.0261(17)
C44B 0.024(9) 0.044(8) 0.020(5) 0.006(4) 0.007(6) -0.020(7)
C45B 0.063(11) 0.063(10) 0.062(12) -0.016(9) -0.013(9) 0.028(9)
C46B 0.023(7) 0.09(2) 0.108(17) 0.018(12) -0.010(8) 0.034(9)
C47B 0.080(11) 0.035(6) 0.047(8) 0.001(6) -0.004(8) 0.027(6)
C48B 0.038(6) 0.061(8) 0.089(11) 0.030(8) -0.011(7) 0.020(6)
C49B 0.053(16) 0.10(3) 0.079(17) 0.075(16) 0.019(12) 0.005(15)
C50B 0.103(2) 0.0571(16) 0.0432(13) 0.0094(11) 0.0074(15) 0.0261(17)
C51 0.0367(9) 0.0612(11) 0.0465(10) 0.0255(9) 0.0115(8) 0.0172(8)
C52 0.0545(11) 0.0621(13) 0.0322(9) 0.0150(9) -0.0059(8) -0.0185(10)
C53 0.0955(18) 0.0349(10) 0.0438(10) 0.0034(8) 0.0305(12) 0.0066(10)
C54 0.0656(13) 0.0534(12) 0.0678(13) 0.0258(10) 0.0374(12) 0.0287(10)
C55 0.0331(8) 0.0621(12) 0.0543(11) 0.0180(9) 0.0059(8) 0.0131(8)
C56 0.0425(9) 0.0374(8) 0.0320(8) -0.0005(6) 0.0005(7) 0.0079(7)
C57 0.0748(17) 0.148(3) 0.102(2) 0.075(2) 0.0363(16) 0.074(2)
O1 0.0413(6) 0.0286(5) 0.0285(5) -0.0016(4) -0.0028(4) 0.0171(4)
O2 0.0429(6) 0.0287(5) 0.0319(5) 0.0092(4) 0.0097(5) 0.0205(5)
O3 0.0330(5) 0.0416(6) 0.0332(6) 0.0062(5) -0.0011(5) 0.0132(5)
O4 0.0374(6) 0.0431(6) 0.0291(5) -0.0010(5) -0.0014(5) 0.0119(5)
O5 0.0356(5) 0.0407(6) 0.0280(5) 0.0054(4) 0.0033(4) 0.0127(5)
O6 0.0257(5) 0.0430(6) 0.0315(5) 0.0050(4) 0.0000(4) 0.0122(4)
O7 0.0343(5) 0.0270(5) 0.0289(5) 0.0026(4) -0.0007(4) 0.0101(4)
O8 0.0325(5) 0.0372(6) 0.0291(5) 0.0102(4) 0.0049(4) 0.0083(5)
P1 0.02325(16) 0.02206(17) 0.02227(17) 0.00305(13) 0.00212(13) 0.01044(13)
K1 0.02688(15) 0.02826(16) 0.02477(15) 0.00314(11) 0.00102(11) 0.00819(12)
N1A 0.0337(8) 0.0298(7) 0.0402(8) 0.0018(6) 0.0033(6) 0.0147(6)
C31A 0.0310(9) 0.0482(10) 0.0659(12) 0.0078(8) 0.0028(7) 0.0168(7)

loop_
_atom_type_symbol
_atom_type_description
_atom_type_scat_dispersion_real
_atom_type_scat_dispersion_imag
_atom_type_scat_source
C C 0.0181 0.0091 'International Tables Vol C Tables 4.2.6.8 and 6.1.1.4'
H H 0.0000 0.0000 'International Tables Vol C Tables 4.2.6.8 and 6.1.1.4'
K K 0.3868 1.0657 'International Tables Vol C Tables 4.2.6.8 and 6.1.1.4'
N N 0.0311 0.0180 'International Tables Vol C Tables 4.2.6.8 and 6.1.1.4'
O O 0.0492 0.0322 'International Tables Vol C Tables 4.2.6.8 and 6.1.1.4'
P P 0.2955 0.4335 'International Tables Vol C Tables 4.2.6.8 and 6.1.1.4'

loop_
_geom_angle_atom_site_label_1
_geom_angle_atom_site_label_2
_geom_angle_atom_site_label_3
_geom_angle
_geom_angle_site_symmetry_1
_geom_angle_site_symmetry_3
_geom_angle_publ_flag
C2 C1 P1 120.46(10) . . ?
C6 C1 C2 119.19(12) . . ?
C6 C1 P1 120.32(10) . . ?
C1 C2 C7 125.17(12) . . ?
C3 C2 C1 119.37(12) . . ?
C3 C2 C7 115.37(12) . . ?
C2 C3 H3 119.4 . . ?
C4 C3 C2 121.22(13) . . ?
C4 C3 H3 119.4 . . ?
C3 C4 H4 120.2 . . ?
C5 C4 C3 119.50(12) . . ?
C5 C4 H4 120.2 . . ?
C4 C5 H5 119.4 . . ?
C4 C5 C6 121.23(12) . . ?
C6 C5 H5 119.4 . . ?
C1 C6 C19 125.41(12) . . ?
C5 C6 C1 119.31(12) . . ?
C5 C6 C19 115.05(11) . . ?
C8 C7 C2 119.63(13) . . ?
C8 C7 C12 121.01(13) . . ?
C12 C7 C2 119.18(12) . . ?
C7 C8 C13 121.77(13) . . ?
C9 C8 C7 118.65(14) . . ?
C9 C8 C13 119.57(13) . . ?
C8 C9 H9 119.6 . . ?
C10 C9 C8 120.85(14) . . ?
C10 C9 H9 119.6 . . ?
C9 C10 H10 120.0 . . ?
C9 C10 C11 120.06(14) . . ?
C11 C10 H10 120.0 . . ?
C10 C11 H11 119.5 . . ?
C10 C11 C12 121.05(15) . . ?
C12 C11 H11 119.5 . . ?
C7 C12 C16 121.33(13) . . ?
C11 C12 C7 118.34(14) . . ?
C11 C12 C16 120.33(14) . . ?
C8 C13 H13 107.3 . . ?
C8 C13 C14 112.25(13) . . ?
C14 C13 H13 107.3 . . ?
C15 C13 C8 112.34(14) . . ?
C15 C13 H13 107.3 . . ?
C15 C13 C14 110.14(14) . . ?
C13 C14 H14A 109.5 . . ?
C13 C14 H14B 109.5 . . ?
C13 C14 H14C 109.5 . . ?
H14A C14 H14B 109.5 . . ?
H14A C14 H14C 109.5 . . ?
H14B C14 H14C 109.5 . . ?
C13 C15 H15A 109.5 . . ?
C13 C15 H15B 109.5 . . ?
C13 C15 H15C 109.5 . . ?
H15A C15 H15B 109.5 . . ?
H15A C15 H15C 109.5 . . ?
H15B C15 H15C 109.5 . . ?
C12 C16 H16 106.9 . . ?
C12 C16 C17 111.19(14) . . ?
C12 C16 C18 113.27(13) . . ?
C17 C16 H16 106.9 . . ?
C18 C16 H16 106.9 . . ?
C18 C16 C17 111.15(15) . . ?
C16 C17 H17A 109.5 . . ?
C16 C17 H17B 109.5 . . ?
C16 C17 H17C 109.5 . . ?
H17A C17 H17B 109.5 . . ?
H17A C17 H17C 109.5 . . ?
H17B C17 H17C 109.5 . . ?
C16 C18 H18A 109.5 . . ?
C16 C18 H18B 109.5 . . ?
C16 C18 H18C 109.5 . . ?
H18A C18 H18B 109.5 . . ?
H18A C18 H18C 109.5 . . ?
H18B C18 H18C 109.5 . . ?
C20 C19 C6 118.35(12) . . ?
C24 C19 C6 120.98(12) . . ?
C24 C19 C20 120.39(12) . . ?
C19 C20 C25 121.72(12) . . ?
C21 C20 C19 118.92(13) . . ?
C21 C20 C25 119.36(12) . . ?
C20 C21 H21 119.4 . . ?
C22 C21 C20 121.11(13) . . ?
C22 C21 H21 119.4 . . ?
C21 C22 H22 120.1 . . ?
C21 C22 C23 119.80(13) . . ?
C23 C22 H22 120.1 . . ?
C22 C23 H23 119.6 . . ?
C22 C23 C24 120.82(13) . . ?
C24 C23 H23 119.6 . . ?
C19 C24 C28 121.62(12) . . ?
C23 C24 C19 118.97(13) . . ?
C23 C24 C28 119.41(12) . . ?
C20 C25 H25 107.7 . . ?
C20 C25 C26 112.55(12) . . ?
C20 C25 C27 110.77(12) . . ?
C26 C25 H25 107.7 . . ?
C26 C25 C27 110.11(13) . . ?
C27 C25 H25 107.7 . . ?
C25 C26 H26A 109.5 . . ?
C25 C26 H26B 109.5 . . ?
C25 C26 H26C 109.5 . . ?
H26A C26 H26B 109.5 . . ?
H26A C26 H26C 109.5 . . ?
H26B C26 H26C 109.5 . . ?
C25 C27 H27A 109.5 . . ?
C25 C27 H27B 109.5 . . ?
C25 C27 H27C 109.5 . . ?
H27A C27 H27B 109.5 . . ?
H27A C27 H27C 109.5 . . ?
H27B C27 H27C 109.5 . . ?
C24 C28 H28 107.7 . . ?
C24 C28 C29 112.41(12) . . ?
C24 C28 C30 111.33(12) . . ?
C29 C28 H28 107.7 . . ?
C30 C28 H28 107.7 . . ?
C30 C28 C29 109.76(13) . . ?
C28 C29 H29A 109.5 . . ?
C28 C29 H29B 109.5 . . ?
C28 C29 H29C 109.5 . . ?
H29A C29 H29B 109.5 . . ?
H29A C29 H29C 109.5 . . ?
H29B C29 H29C 109.5 . . ?
C28 C30 H30A 109.5 . . ?
C28 C30 H30B 109.5 . . ?
C28 C30 H30C 109.5 . . ?
H30A C30 H30B 109.5 . . ?
H30A C30 H30C 109.5 . . ?
H30B C30 H30C 109.5 . . ?
N1 C31 P1 174.87(14) . . ?
H32A C32 H32B 108.4 . . ?
C33 C32 H32A 110.0 . . ?
C33 C32 H32B 110.0 . . ?
O3 C32 H32A 110.0 . . ?
O3 C32 H32B 110.0 . . ?
O3 C32 C33 108.40(14) . . ?
C32 C33 H33A 109.9 . . ?
C32 C33 H33B 109.9 . . ?
H33A C33 H33B 108.3 . . ?
O4 C33 C32 109.03(14) . . ?
O4 C33 H33A 109.9 . . ?
O4 C33 H33B 109.9 . . ?
H34A C34 H34B 108.2 . . ?
C35 C34 H34A 109.8 . . ?
C35 C34 H34B 109.8 . . ?
O4 C34 H34A 109.8 . . ?
O4 C34 H34B 109.8 . . ?
O4 C34 C35 109.56(14) . . ?
C34 C35 H35A 110.1 . . ?
C34 C35 H35B 110.1 . . ?
H35A C35 H35B 108.4 . . ?
O5 C35 C34 108.10(15) . . ?
O5 C35 H35A 110.1 . . ?
O5 C35 H35B 110.1 . . ?
H36A C36 H36B 108.3 . . ?
C37 C36 H36A 110.0 . . ?
C37 C36 H36B 110.0 . . ?
O5 C36 H36A 110.0 . . ?
O5 C36 H36B 110.0 . . ?
O5 C36 C37 108.66(14) . . ?
C36 C37 H37A 110.0 . . ?
C36 C37 H37B 110.0 . . ?
H37A C37 H37B 108.3 . . ?
O6 C37 C36 108.61(13) . . ?
O6 C37 H37A 110.0 . . ?
O6 C37 H37B 110.0 . . ?
H38A C38 H38B 108.3 . . ?
C39 C38 H38A 110.0 . . ?
C39 C38 H38B 110.0 . . ?
O6 C38 H38A 110.0 . . ?
O6 C38 H38B 110.0 . . ?
O6 C38 C39 108.70(12) . . ?
C38 C39 H39A 109.8 . . ?
C38 C39 H39B 109.8 . . ?
H39A C39 H39B 108.2 . . ?
O7 C39 C38 109.58(12) . . ?
O7 C39 H39A 109.8 . . ?
O7 C39 H39B 109.8 . . ?
H40A C40 H40B 108.3 . . ?
C41 C40 H40A 109.8 . . ?
C41 C40 H40B 109.8 . . ?
O7 C40 H40A 109.8 . . ?
O7 C40 H40B 109.8 . . ?
O7 C40 C41 109.35(12) . . ?
C40 C41 H41A 109.9 . . ?
C40 C41 H41B 109.9 . . ?
H41A C41 H41B 108.3 . . ?
O8 C41 C40 109.12(12) . . ?
O8 C41 H41A 109.9 . . ?
O8 C41 H41B 109.9 . . ?
H42A C42 H42B 108.3 . . ?
C43 C42 H42A 109.9 . . ?
C43 C42 H42B 109.9 . . ?
O8 C42 H42A 109.9 . . ?
O8 C42 H42B 109.9 . . ?
O8 C42 C43 109.01(13) . . ?
C42 C43 H43A 110.0 . . ?
C42 C43 H43B 110.0 . . ?
H43A C43 H43B 108.4 . . ?
O3 C43 C42 108.60(13) . . ?
O3 C43 H43A 110.0 . . ?
O3 C43 H43B 110.0 . . ?
C45A C44A C49A 117.8(5) . . ?
C45A C44A C50A 123.0(5) . . ?
C49A C44A C50A 119.0(5) . . ?
C44A C45A H45A 119.5 . . ?
C44A C45A C46A 121.1(6) . . ?
C46A C45A H45A 119.5 . . ?
C45A C46A H46A 120.4 . . ?
C47A C46A C45A 119.3(5) . . ?
C47A C46A H46A 120.4 . . ?
C46A C47A H47A 119.8 . . ?
C46A C47A K1 84.0(4) . . ?
C48A C47A C46A 120.4(5) . . ?
C48A C47A H47A 119.8 . . ?
C48A C47A K1 120.1(4) . . ?
K1 C47A H47A 66.5 . . ?
C47A C48A H48A 120.2 . . ?
C47A C48A C49A 119.6(4) . . ?
C49A C48A H48A 120.2 . . ?
C44A C49A H49A 119.1 . . ?
C48A C49A C44A 121.7(4) . . ?
C48A C49A H49A 119.1 . . ?
C44A C50A H50A 109.5 . . ?
C44A C50A H50B 109.5 . . ?
C44A C50A H50C 109.5 . . ?
H50A C50A H50B 109.5 . . ?
H50A C50A H50C 109.5 . . ?
H50B C50A H50C 109.5 . . ?
C45B C44B C49B 116.1(14) . . ?
C45B C44B C50B 120.5(14) . . ?
C49B C44B C50B 122.1(15) . . ?
C44B C45B H45B 119.4 . . ?
C44B C45B C46B 121.2(15) . . ?
C46B C45B H45B 119.4 . . ?
C45B C46B H46B 119.8 . . ?
C47B C46B C45B 120.5(16) . . ?
C47B C46B H46B 119.8 . . ?
C46B C47B H47B 119.4 . . ?
C48B C47B C46B 121.2(14) . . ?
C48B C47B H47B 119.4 . . ?
C47B C48B H48B 122.4 . . ?
C47B C48B C49B 115.2(13) . . ?
C49B C48B H48B 122.4 . . ?
C44B C49B H49B 118.1 . . ?
C48B C49B C44B 123.8(17) . . ?
C48B C49B H49B 118.1 . . ?
C44B C50B H50D 109.5 . . ?
C44B C50B H50E 109.5 . . ?
C44B C50B H50F 109.5 . . ?
H50D C50B H50E 109.5 . . ?
H50D C50B H50F 109.5 . . ?
H50E C50B H50F 109.5 . . ?
C52 C51 C57 121.1(2) . . ?
C56 C51 C52 117.01(19) . . ?
C56 C51 C57 121.9(2) . . ?
C51 C52 H52 119.9 . . ?
C53 C52 C51 120.1(2) . . ?
C53 C52 H52 119.9 . . ?
C52 C53 H53 119.7 . . ?
C54 C53 C52 120.69(18) . . ?
C54 C53 H53 119.7 . . ?
C53 C54 H54 120.3 . . ?
C55 C54 C53 119.5(2) . . ?
C55 C54 H54 120.3 . . ?
C54 C55 H55 119.5 . . ?
C54 C55 C56 120.9(2) . . ?
C56 C55 H55 119.5 . . ?
C51 C56 H56 119.1 . . ?
C55 C56 C51 121.76(18) . . ?
C55 C56 H56 119.1 . . ?
C51 C57 H57A 109.5 . . ?
C51 C57 H57B 109.5 . . ?
C51 C57 H57C 109.5 . . ?
H57A C57 H57B 109.5 . . ?
H57A C57 H57C 109.5 . . ?
H57B C57 H57C 109.5 . . ?
P1 O1 K1 91.31(5) . . ?
P1 O2 K1 95.20(5) . . ?
C32 O3 K1 111.83(9) . . ?
C43 O3 C32 112.50(13) . . ?
C43 O3 K1 110.12(9) . . ?
C33 O4 K1 118.19(9) . . ?
C34 O4 C33 111.90(13) . . ?
C34 O4 K1 114.86(9) . . ?
C35 O5 K1 105.84(9) . . ?
C36 O5 C35 111.47(13) . . ?
C36 O5 K1 106.95(8) . . ?
C37 O6 C38 113.55(12) . . ?
C37 O6 K1 121.51(9) . . ?
C38 O6 K1 121.68(9) . . ?
C39 O7 K1 105.58(8) . . ?
C40 O7 C39 110.82(11) . . ?
C40 O7 K1 102.37(8) . . ?
C41 O8 K1 119.11(9) . . ?
C42 O8 C41 111.69(12) . . ?
C42 O8 K1 122.70(9) . . ?
C1 P1 K1 148.59(4) . . ?
C31 P1 C1 99.22(6) . . ?
C31 P1 K1 112.00(5) . . ?
O1 P1 C1 113.67(6) . . ?
O1 P1 C31 105.54(7) . . ?
O1 P1 O2 119.36(7) . . ?
O1 P1 K1 62.07(4) . . ?
O1 P1 N1A 105.54(7) . . ?
O2 P1 C1 111.03(6) . . ?
O2 P1 C31 105.40(7) . . ?
O2 P1 K1 58.28(4) . . ?
O2 P1 N1A 105.40(7) . . ?
N1A P1 C1 99.22(6) . . ?
N1A P1 K1 112.00(5) . . ?
O1 K1 C47A 162.68(9) . . ?
O1 K1 O3 119.84(3) . . ?
O1 K1 O7 116.31(3) . . ?
O1 K1 P1 26.62(2) . . ?
O2 K1 C47A 137.16(12) . . ?
O2 K1 O1 52.86(3) . . ?
O2 K1 O3 125.93(3) . . ?
O2 K1 O4 134.98(4) . . ?
O2 K1 O5 112.86(3) . . ?
O2 K1 O7 67.81(3) . . ?
O2 K1 P1 26.52(2) . . ?
O3 K1 C47A 68.32(15) . . ?
O3 K1 O7 111.99(3) . . ?
O3 K1 P1 130.11(3) . . ?
O4 K1 C47A 87.78(12) . . ?
O4 K1 O1 84.85(3) . . ?
O4 K1 O3 58.52(3) . . ?
O4 K1 O5 61.00(3) . . ?
O4 K1 O7 157.20(3) . . ?
O4 K1 P1 111.04(3) . . ?
O5 K1 C47A 87.86(9) . . ?
O5 K1 O1 74.86(3) . . ?
O5 K1 O3 114.88(3) . . ?
O5 K1 O7 114.11(3) . . ?
O5 K1 P1 92.16(3) . . ?
O6 K1 C47A 87.27(15) . . ?
O6 K1 O1 82.86(3) . . ?
O6 K1 O2 74.28(3) . . ?
O6 K1 O3 155.39(4) . . ?
O6 K1 O4 119.74(3) . . ?
O6 K1 O5 58.82(3) . . ?
O6 K1 O7 59.06(3) . . ?
O6 K1 O8 118.94(3) . . ?
O6 K1 P1 74.42(3) . . ?
O7 K1 C47A 69.52(12) . . ?
O7 K1 P1 90.95(2) . . ?
O8 K1 C47A 72.31(9) . . ?
O8 K1 O1 124.97(3) . . ?
O8 K1 O2 83.28(3) . . ?
O8 K1 O3 57.82(3) . . ?
O8 K1 O4 116.26(4) . . ?
O8 K1 O5 160.17(4) . . ?
O8 K1 O7 59.88(3) . . ?
O8 K1 P1 106.41(3) . . ?
P1 K1 C47A 158.43(15) . . ?
C31A N1A P1 174.87(14) . . ?

loop_
_geom_bond_atom_site_label_1
_geom_bond_atom_site_label_2
_geom_bond_distance
_geom_bond_site_symmetry_2
_geom_bond_publ_flag
C1 C2 1.414(2) . ?
C1 C6 1.4129(19) . ?
C1 P1 1.8251(13) . ?
C2 C3 1.394(2) . ?
C2 C7 1.5080(18) . ?
C3 H3 0.9500 . ?
C3 C4 1.383(2) . ?
C4 H4 0.9500 . ?
C4 C5 1.382(2) . ?
C5 H5 0.9500 . ?
C5 C6 1.396(2) . ?
C6 C19 1.5077(19) . ?
C7 C8 1.400(2) . ?
C7 C12 1.410(2) . ?
C8 C9 1.398(2) . ?
C8 C13 1.525(2) . ?
C9 H9 0.9500 . ?
C9 C10 1.382(3) . ?
C10 H10 0.9500 . ?
C10 C11 1.387(3) . ?
C11 H11 0.9500 . ?
C11 C12 1.393(2) . ?
C12 C16 1.523(2) . ?
C13 H13 1.0000 . ?
C13 C14 1.531(2) . ?
C13 C15 1.525(3) . ?
C14 H14A 0.9800 . ?
C14 H14B 0.9800 . ?
C14 H14C 0.9800 . ?
C15 H15A 0.9800 . ?
C15 H15B 0.9800 . ?
C15 H15C 0.9800 . ?
C16 H16 1.0000 . ?
C16 C17 1.529(2) . ?
C16 C18 1.527(2) . ?
C17 H17A 0.9800 . ?
C17 H17B 0.9800 . ?
C17 H17C 0.9800 . ?
C18 H18A 0.9800 . ?
C18 H18B 0.9800 . ?
C18 H18C 0.9800 . ?
C19 C20 1.4079(19) . ?
C19 C24 1.406(2) . ?
C20 C21 1.390(2) . ?
C20 C25 1.523(2) . ?
C21 H21 0.9500 . ?
C21 C22 1.386(2) . ?
C22 H22 0.9500 . ?
C22 C23 1.388(2) . ?
C23 H23 0.9500 . ?
C23 C24 1.395(2) . ?
C24 C28 1.5215(19) . ?
C25 H25 1.0000 . ?
C25 C26 1.526(2) . ?
C25 C27 1.527(2) . ?
C26 H26A 0.9800 . ?
C26 H26B 0.9800 . ?
C26 H26C 0.9800 . ?
C27 H27A 0.9800 . ?
C27 H27B 0.9800 . ?
C27 H27C 0.9800 . ?
C28 H28 1.0000 . ?
C28 C29 1.525(2) . ?
C28 C30 1.522(2) . ?
C29 H29A 0.9800 . ?
C29 H29B 0.9800 . ?
C29 H29C 0.9800 . ?
C30 H30A 0.9800 . ?
C30 H30B 0.9800 . ?
C30 H30C 0.9800 . ?
C31 N1 1.155(2) . ?
C31 P1 1.7950(15) . ?
C32 H32A 0.9900 . ?
C32 H32B 0.9900 . ?
C32 C33 1.495(3) . ?
C32 O3 1.416(2) . ?
C33 H33A 0.9900 . ?
C33 H33B 0.9900 . ?
C33 O4 1.420(2) . ?
C34 H34A 0.9900 . ?
C34 H34B 0.9900 . ?
C34 C35 1.503(3) . ?
C34 O4 1.420(2) . ?
C35 H35A 0.9900 . ?
C35 H35B 0.9900 . ?
C35 O5 1.423(2) . ?
C36 H36A 0.9900 . ?
C36 H36B 0.9900 . ?
C36 C37 1.495(3) . ?
C36 O5 1.419(2) . ?
C37 H37A 0.9900 . ?
C37 H37B 0.9900 . ?
C37 O6 1.417(2) . ?
C38 H38A 0.9900 . ?
C38 H38B 0.9900 . ?
C38 C39 1.496(2) . ?
C38 O6 1.419(2) . ?
C39 H39A 0.9900 . ?
C39 H39B 0.9900 . ?
C39 O7 1.4245(19) . ?
C40 H40A 0.9900 . ?
C40 H40B 0.9900 . ?
C40 C41 1.500(2) . ?
C40 O7 1.4239(19) . ?
C41 H41A 0.9900 . ?
C41 H41B 0.9900 . ?
C41 O8 1.424(2) . ?
C42 H42A 0.9900 . ?
C42 H42B 0.9900 . ?
C42 C43 1.504(3) . ?
C42 O8 1.421(2) . ?
C43 H43A 0.9900 . ?
C43 H43B 0.9900 . ?
C43 O3 1.413(2) . ?
C44A C45A 1.345(8) . ?
C44A C49A 1.404(6) . ?
C44A C50A 1.496(5) . ?
C45A H45A 0.9500 . ?
C45A C46A 1.410(9) . ?
C46A H46A 0.9500 . ?
C46A C47A 1.374(7) . ?
C47A H47A 0.9500 . ?
C47A C48A 1.356(9) . ?
C47A K1 3.478(7) . ?
C48A H48A 0.9500 . ?
C48A C49A 1.371(6) . ?
C49A H49A 0.9500 . ?
C50A H50A 0.9800 . ?
C50A H50B 0.9800 . ?
C50A H50C 0.9800 . ?
C44B C45B 1.325(17) . ?
C44B C49B 1.416(17) . ?
C44B C50B 1.495(13) . ?
C45B H45B 0.9500 . ?
C45B C46B 1.388(18) . ?
C46B H46B 0.9500 . ?
C46B C47B 1.376(15) . ?
C47B H47B 0.9500 . ?
C47B C48B 1.374(16) . ?
C48B H48B 0.9500 . ?
C48B C49B 1.382(18) . ?
C49B H49B 0.9500 . ?
C50B H50D 0.9800 . ?
C50B H50E 0.9800 . ?
C50B H50F 0.9800 . ?
C51 C52 1.408(3) . ?
C51 C56 1.379(3) . ?
C51 C57 1.479(3) . ?
C52 H52 0.9500 . ?
C52 C53 1.383(4) . ?
C53 H53 0.9500 . ?
C53 C54 1.368(4) . ?
C54 H54 0.9500 . ?
C54 C55 1.353(3) . ?
C55 H55 0.9500 . ?
C55 C56 1.368(3) . ?
C56 H56 0.9500 . ?
C57 H57A 0.9800 . ?
C57 H57B 0.9800 . ?
C57 H57C 0.9800 . ?
O1 P1 1.4726(11) . ?
O1 K1 2.9039(11) . ?
O2 P1 1.4735(11) . ?
O2 K1 2.8066(11) . ?
O3 K1 2.9481(12) . ?
O4 K1 2.8171(11) . ?
O5 K1 2.8769(11) . ?
O6 K1 2.7556(11) . ?
O7 K1 2.9717(11) . ?
O8 K1 2.7813(11) . ?
P1 K1 3.2859(5) . ?
P1 N1A 1.7950(15) . ?
N1A C31A 1.155(2) . ?

loop_
_geom_torsion_atom_site_label_1
_geom_torsion_atom_site_label_2
_geom_torsion_atom_site_label_3
_geom_torsion_atom_site_label_4
_geom_torsion
_geom_torsion_site_symmetry_1
_geom_torsion_site_symmetry_2
_geom_torsion_site_symmetry_3
_geom_torsion_site_symmetry_4
_geom_torsion_publ_flag
C1 C2 C3 C4 -0.4(2) . . . . ?
C1 C2 C7 C8 105.33(16) . . . . ?
C1 C2 C7 C12 -79.56(18) . . . . ?
C1 C6 C19 C20 84.91(16) . . . . ?
C1 C6 C19 C24 -101.17(15) . . . . ?
C2 C1 C6 C5 4.65(19) . . . . ?
C2 C1 C6 C19 -169.55(12) . . . . ?
C2 C1 P1 C31 -83.32(11) . . . . ?
C2 C1 P1 O1 28.24(13) . . . . ?
C2 C1 P1 O2 166.15(10) . . . . ?
C2 C1 P1 K1 102.97(11) . . . . ?
C2 C1 P1 N1A -83.32(11) . . . . ?
C2 C3 C4 C5 3.0(2) . . . . ?
C2 C7 C8 C9 172.92(13) . . . . ?
C2 C7 C8 C13 -7.6(2) . . . . ?
C2 C7 C12 C11 -173.33(13) . . . . ?
C2 C7 C12 C16 6.4(2) . . . . ?
C3 C2 C7 C8 -78.04(17) . . . . ?
C3 C2 C7 C12 97.07(16) . . . . ?
C3 C4 C5 C6 -1.7(2) . . . . ?
C4 C5 C6 C1 -2.1(2) . . . . ?
C4 C5 C6 C19 172.66(12) . . . . ?
C5 C6 C19 C20 -89.50(15) . . . . ?
C5 C6 C19 C24 84.42(15) . . . . ?
C6 C1 C2 C3 -3.40(19) . . . . ?
C6 C1 C2 C7 173.11(12) . . . . ?
C6 C1 P1 C31 94.64(11) . . . . ?
C6 C1 P1 O1 -153.80(10) . . . . ?
C6 C1 P1 O2 -15.89(13) . . . . ?
C6 C1 P1 K1 -79.07(13) . . . . ?
C6 C1 P1 N1A 94.64(11) . . . . ?
C6 C19 C20 C21 174.54(12) . . . . ?
C6 C19 C20 C25 -6.05(18) . . . . ?
C6 C19 C24 C23 -174.01(12) . . . . ?
C6 C19 C24 C28 5.15(18) . . . . ?
C7 C2 C3 C4 -177.28(13) . . . . ?
C7 C8 C9 C10 0.9(2) . . . . ?
C7 C8 C13 C14 -133.57(15) . . . . ?
C7 C8 C13 C15 101.66(17) . . . . ?
C7 C12 C16 C17 -88.57(17) . . . . ?
C7 C12 C16 C18 145.41(16) . . . . ?
C8 C7 C12 C11 1.7(2) . . . . ?
C8 C7 C12 C16 -178.60(14) . . . . ?
C8 C9 C10 C11 0.6(3) . . . . ?
C9 C8 C13 C14 45.9(2) . . . . ?
C9 C8 C13 C15 -78.83(18) . . . . ?
C9 C10 C11 C12 -1.0(3) . . . . ?
C10 C11 C12 C7 -0.1(2) . . . . ?
C10 C11 C12 C16 -179.85(15) . . . . ?
C11 C12 C16 C17 91.12(18) . . . . ?
C11 C12 C16 C18 -34.9(2) . . . . ?
C12 C7 C8 C9 -2.1(2) . . . . ?
C12 C7 C8 C13 177.42(14) . . . . ?
C13 C8 C9 C10 -178.58(15) . . . . ?
C19 C20 C21 C22 -0.6(2) . . . . ?
C19 C20 C25 C26 126.67(15) . . . . ?
C19 C20 C25 C27 -109.57(15) . . . . ?
C19 C24 C28 C29 125.99(14) . . . . ?
C19 C24 C28 C30 -110.40(15) . . . . ?
C20 C19 C24 C23 -0.22(19) . . . . ?
C20 C19 C24 C28 178.95(12) . . . . ?
C20 C21 C22 C23 0.2(2) . . . . ?
C21 C20 C25 C26 -53.92(18) . . . . ?
C21 C20 C25 C27 69.84(16) . . . . ?
C21 C22 C23 C24 0.2(2) . . . . ?
C22 C23 C24 C19 -0.2(2) . . . . ?
C22 C23 C24 C28 -179.34(13) . . . . ?
C23 C24 C28 C29 -54.85(17) . . . . ?
C23 C24 C28 C30 68.76(17) . . . . ?
C24 C19 C20 C21 0.58(19) . . . . ?
C24 C19 C20 C25 179.99(12) . . . . ?
C25 C20 C21 C22 180.00(13) . . . . ?
C32 C33 O4 C34 176.86(15) . . . . ?
C32 C33 O4 K1 -46.29(17) . . . . ?
C33 C32 O3 C43 -177.56(14) . . . . ?
C33 C32 O3 K1 -53.01(15) . . . . ?
C34 C35 O5 C36 179.31(13) . . . . ?
C34 C35 O5 K1 63.39(14) . . . . ?
C35 C34 O4 C33 176.95(15) . . . . ?
C35 C34 O4 K1 38.59(19) . . . . ?
C36 C37 O6 C38 173.86(13) . . . . ?
C36 C37 O6 K1 -26.24(18) . . . . ?
C37 C36 O5 C35 -179.51(13) . . . . ?
C37 C36 O5 K1 -64.26(13) . . . . ?
C38 C39 O7 C40 171.34(12) . . . . ?
C38 C39 O7 K1 61.22(12) . . . . ?
C39 C38 O6 C37 -167.06(14) . . . . ?
C39 C38 O6 K1 33.07(16) . . . . ?
C40 C41 O8 C42 176.86(13) . . . . ?
C40 C41 O8 K1 -30.65(15) . . . . ?
C41 C40 O7 C39 -178.11(12) . . . . ?
C41 C40 O7 K1 -65.93(12) . . . . ?
C42 C43 O3 C32 -176.00(14) . . . . ?
C42 C43 O3 K1 58.52(14) . . . . ?
C43 C42 O8 C41 -175.87(13) . . . . ?
C43 C42 O8 K1 32.79(17) . . . . ?
C44A C45A C46A C47A -3.8(11) . . . . ?
C45A C44A C49A C48A -1.4(8) . . . . ?
C45A C46A C47A C48A 3.4(10) . . . . ?
C45A C46A C47A K1 124.9(6) . . . . ?
C46A C47A C48A C49A -2.1(9) . . . . ?
C47A C48A C49A C44A 1.0(7) . . . . ?
C49A C44A C45A C46A 2.8(10) . . . . ?
C50A C44A C45A C46A 177.6(6) . . . . ?
C50A C44A C49A C48A -176.5(4) . . . . ?
C44B C45B C46B C47B -2(4) . . . . ?
C45B C44B C49B C48B -18(5) . . . . ?
C45B C46B C47B C48B -2(3) . . . . ?
C46B C47B C48B C49B -5(3) . . . . ?
C47B C48B C49B C44B 15(4) . . . . ?
C49B C44B C45B C46B 10(4) . . . . ?
C50B C44B C45B C46B 177(2) . . . . ?
C50B C44B C49B C48B 175(3) . . . . ?
C51 C52 C53 C54 0.4(3) . . . . ?
C52 C51 C56 C55 -0.9(3) . . . . ?
C52 C53 C54 C55 -0.6(3) . . . . ?
C53 C54 C55 C56 0.1(3) . . . . ?
C54 C55 C56 C51 0.7(3) . . . . ?
C56 C51 C52 C53 0.4(3) . . . . ?
C57 C51 C52 C53 -179.4(2) . . . . ?
C57 C51 C56 C55 178.9(2) . . . . ?
O3 C32 C33 O4 66.57(18) . . . . ?
O4 C34 C35 O5 -71.94(19) . . . . ?
O5 C36 C37 O6 61.60(17) . . . . ?
O6 C38 C39 O7 -65.40(16) . . . . ?
O7 C40 C41 O8 69.13(16) . . . . ?
O8 C42 C43 O3 -60.95(17) . . . . ?
P1 C1 C2 C3 174.58(10) . . . . ?
P1 C1 C2 C7 -8.91(18) . . . . ?
P1 C1 C6 C5 -173.34(10) . . . . ?
P1 C1 C6 C19 12.47(18) . . . . ?
K1 C47A C48A C49A -103.6(4) . . . . ?
K1 O1 P1 C1 145.32(5) . . . . ?
K1 O1 P1 C31 -107.02(6) . . . . ?
K1 O1 P1 O2 11.19(7) . . . . ?
K1 O1 P1 N1A -107.02(6) . . . . ?
K1 O2 P1 C1 -146.86(5) . . . . ?
K1 O2 P1 C31 106.65(5) . . . . ?
K1 O2 P1 O1 -11.63(7) . . . . ?
K1 O2 P1 N1A 106.65(5) . . . . ?
